data_7226708
loop_
_publ_author_name
'Feng, Haiyan'
'Wang, Tao'
'Chen, Songtao'
'Huang, Yangfei'
'Yu, Weijie'
'huang, yuanyuan'
'Xiong, Fei'

_publ_section_title
;
 Copper-catalyzed [3+2] cycloaddition reaction: Synthesis of substituted
 pyrazolo[1,5-c]quinazolines with N-iminoquinazolinium ylide and olefin as
 starting materials
;
_journal_name_full 'RSC Adv.'
_journal_paper_doi 10.1039/C6RA22006A
_journal_year 2016
_chemical_formula_moiety 'C15 H14 N3 O2'
_chemical_formula_sum 'C15 H14 N3 O2'
_chemical_formula_weight 268.29
_chemical_name_systematic
; 
 ? 
;
_space_group_IT_number 62
_symmetry_cell_setting orthorhombic
_symmetry_space_group_name_Hall '-P 2ac 2n'
_symmetry_space_group_name_H-M 'P n m a'
_atom_sites_solution_hydrogens geom
_atom_sites_solution_primary direct
_atom_sites_solution_secondary difmap
_audit_creation_method SHELXL-97
_audit_update_record
;
2016-03-24 deposited with the CCDC.
2016-10-03 downloaded from the CCDC.
;
_cell_angle_alpha 90.00
_cell_angle_beta 90.00
_cell_angle_gamma 90.00
_cell_formula_units_Z 8
_cell_length_a 26.012(3)
_cell_length_b 6.7475(8)
_cell_length_c 16.0490(18)
_cell_measurement_reflns_used 4263
_cell_measurement_temperature 293(2)
_cell_measurement_theta_max 25.08
_cell_measurement_theta_min 2.54
_cell_volume 2816.9(6)
_computing_cell_refinement 'Bruker SMART'
_computing_data_collection 'Bruker SMART'
_computing_data_reduction 'Bruker SAINT'
_computing_molecular_graphics 'Bruker SHELXTL'
_computing_publication_material 'Bruker SHELXTL'
_computing_structure_refinement 'SHELXL-97 (Sheldrick, 1997)'
_computing_structure_solution 'SHELXS-97 (Sheldrick, 1990)'
_diffrn_ambient_temperature 293(2)
_diffrn_measured_fraction_theta_full 0.985
_diffrn_measured_fraction_theta_max 0.985
_diffrn_measurement_device_type 'CCD area detector'
_diffrn_measurement_method 'phi and omega scans'
_diffrn_radiation_monochromator graphite
_diffrn_radiation_source 'fine-focus sealed tube'
_diffrn_radiation_type MoK\a
_diffrn_radiation_wavelength 0.71073
_diffrn_reflns_av_R_equivalents 0.0288
_diffrn_reflns_av_sigmaI/netI 0.0236
_diffrn_reflns_limit_h_max 33
_diffrn_reflns_limit_h_min -14
_diffrn_reflns_limit_k_max 8
_diffrn_reflns_limit_k_min -8
_diffrn_reflns_limit_l_max 20
_diffrn_reflns_limit_l_min -20
_diffrn_reflns_number 16225
_diffrn_reflns_theta_full 27.50
_diffrn_reflns_theta_max 27.50
_diffrn_reflns_theta_min 1.49
_exptl_absorpt_coefficient_mu 0.087
_exptl_absorpt_correction_T_max 0.9888
_exptl_absorpt_correction_T_min 0.9829
_exptl_absorpt_correction_type multi-scan
_exptl_absorpt_process_details '(RAPID-AUTO; Rigaku, 1998)'
_exptl_crystal_colour colorless
_exptl_crystal_density_diffrn 1.265
_exptl_crystal_density_method 'not measured'
_exptl_crystal_description block
_exptl_crystal_F_000 1128
_exptl_crystal_size_max 0.20
_exptl_crystal_size_mid 0.15
_exptl_crystal_size_min 0.13
_refine_diff_density_max 0.828
_refine_diff_density_min -0.658
_refine_diff_density_rms 0.380
_refine_ls_extinction_coef 0.014(2)
_refine_ls_extinction_expression Fc^*^=kFc[1+0.001xFc^2^\l^3^/sin(2\q)]^-1/4^
_refine_ls_extinction_method SHELXL
_refine_ls_goodness_of_fit_ref 1.002
_refine_ls_hydrogen_treatment CONST
_refine_ls_matrix_type full
_refine_ls_number_parameters 236
_refine_ls_number_reflns 3461
_refine_ls_number_restraints 0
_refine_ls_restrained_S_all 1.002
_refine_ls_R_factor_all 0.0949
_refine_ls_R_factor_gt 0.0627
_refine_ls_shift/su_max 0.000
_refine_ls_shift/su_mean 0.000
_refine_ls_structure_factor_coef Fsqd
_refine_ls_weighting_details 'calc w=1/[\s^2^(Fo^2^)+(0.1232P)^2^+0.3872P] where P=(Fo^2^+2Fc^2^)/3'
_refine_ls_weighting_scheme calc
_refine_ls_wR_factor_gt 0.1571
_refine_ls_wR_factor_ref 0.1943
_reflns_number_gt 2328
_reflns_number_total 3461
_reflns_threshold_expression >2sigma(I)
_cod_data_source_file c6ra22006a2.cif
_cod_data_source_block l
_cod_depositor_comments
;
The following automatic conversions were performed:

'_symmetry_cell_setting' value 'Orthorhombic' changed to
'orthorhombic' according to
/usr/data/users/saulius/crontab/automatic-downloads/rss-feeds/RSC/lib/dictionaries/cif_core.dic
dictionary named 'cif_core.dic' version 2.4.2 from 2011-04-26.

Automatic conversion script
Id: cif_fix_values 4268 2015-11-12 08:31:59Z antanas 
;
_cod_original_sg_symbol_H-M Pnma
_cod_database_code 7226708

loop_
_symmetry_equiv_pos_as_xyz
'x, y, z'
'-x+1/2, -y, z+1/2'
'x+1/2, -y+1/2, -z+1/2'
'-x, y+1/2, -z'
'-x, -y, -z'
'x-1/2, y, -z-1/2'
'-x-1/2, y-1/2, z-1/2'
'x, -y-1/2, z'

loop_
_atom_site_label
_atom_site_type_symbol
_atom_site_fract_x
_atom_site_fract_y
_atom_site_fract_z
_atom_site_U_iso_or_equiv
_atom_site_adp_type
_atom_site_occupancy
_atom_site_symmetry_multiplicity
_atom_site_calc_flag
_atom_site_refinement_flags
O1 O 0.12125(7) 0.2500 0.71345(11) 0.0581(6) Uani 1 2 d S
O2 O 0.04709(7) 0.2500 0.63975(11) 0.0605(6) Uani 1 2 d S
N1 N 0.04518(9) 0.2500 0.93010(14) 0.0671(7) Uani 1 2 d S
N2 N -0.00348(8) 0.2500 0.89859(12) 0.0504(6) Uani 1 2 d S
N3 N -0.09201(10) 0.2500 0.92027(17) 0.0648(7) Uani 1 2 d S
C1 C 0.14644(9) 0.0632(3) 0.58925(14) 0.0713(7) Uani 1 1 d .
H1B H 0.1523 -0.0508 0.6237 0.107 Uiso 1 1 calc R
H1C H 0.1697 0.0610 0.5429 0.107 Uiso 1 1 calc R
H1D H 0.1117 0.0613 0.5691 0.107 Uiso 1 1 calc R
C2 C 0.20809(12) 0.2500 0.6799(2) 0.0889(12) Uani 1 2 d S
H2A H 0.2119 0.1340 0.7138 0.133 Uiso 0.50 1 d PR
H2B H 0.2339 0.2500 0.6372 0.133 Uiso 1 2 d SR
C3 C 0.15522(10) 0.2500 0.63982(17) 0.0566(7) Uani 1 2 d S
C4 C 0.06949(9) 0.2500 0.70509(15) 0.0449(6) Uani 1 2 d S
C5 C 0.07408(10) 0.2500 0.86338(16) 0.0583(8) Uani 1 2 d S
H5A H 0.1098 0.2500 0.8654 0.070 Uiso 1 2 calc SR
C6 C 0.04614(9) 0.2500 0.78831(14) 0.0429(6) Uani 1 2 d S
C7 C -0.00541(9) 0.2500 0.81320(15) 0.0396(5) Uani 1 2 d S
C8 C -0.05599(9) 0.2500 0.77725(16) 0.0418(6) Uani 1 2 d S
C9 C -0.06600(10) 0.2500 0.69194(18) 0.0514(7) Uani 1 2 d S
H9A H -0.0389 0.2500 0.6541 0.062 Uiso 1 2 calc SR
C10 C -0.11619(11) 0.2500 0.6636(2) 0.0651(8) Uani 1 2 d S
H10A H -0.1228 0.2500 0.6066 0.078 Uiso 1 2 calc SR
C11 C -0.15680(12) 0.2500 0.7196(3) 0.0747(10) Uani 1 2 d S
H11A H -0.1904 0.2500 0.6999 0.090 Uiso 1 2 calc SR
C12 C -0.14788(11) 0.2500 0.8029(3) 0.0693(9) Uani 1 2 d S
H12A H -0.1755 0.2500 0.8397 0.083 Uiso 1 2 calc SR
C13 C -0.09796(10) 0.2500 0.8340(2) 0.0524(7) Uani 1 2 d S
C14 C -0.04630(12) 0.2500 0.94853(18) 0.0629(8) Uani 1 2 d S
H14A H -0.0417 0.2500 1.0060 0.075 Uiso 1 2 calc SR
O3 O 0.26418(7) 0.2500 0.31860(11) 0.0532(5) Uani 1 2 d S
O4 O 0.19650(7) 0.2500 0.40531(12) 0.0755(7) Uani 1 2 d S
N4 N 0.16953(10) 0.2500 0.11853(14) 0.0605(6) Uani 1 2 d S
N5 N 0.12437(9) 0.2500 0.16148(13) 0.0489(5) Uani 1 2 d S
N6 N 0.03463(10) 0.2500 0.16178(15) 0.0588(6) Uani 1 2 d S
C15 C 0.29846(9) 0.0633(4) 0.43707(15) 0.0804(8) Uani 1 1 d .
H15A H 0.2668 0.0661 0.4678 0.121 Uiso 1 1 calc R
H15B H 0.3268 0.0548 0.4752 0.121 Uiso 1 1 calc R
H15C H 0.2987 -0.0498 0.4008 0.121 Uiso 1 1 calc R
C16 C 0.35324(11) 0.2500 0.3365(2) 0.0761(10) Uani 1 2 d S
H16B H 0.3819 0.2500 0.3742 0.114 Uiso 1 2 d SR
H16A H 0.3547 0.1341 0.3020 0.114 Uiso 0.50 1 d PR
C17 C 0.30322(10) 0.2500 0.38589(17) 0.0550(7) Uani 1 2 d S
C18 C 0.21359(10) 0.2500 0.33582(15) 0.0481(6) Uani 1 2 d S
C19 C 0.20469(12) 0.2500 0.17771(16) 0.0543(7) Uani 1 2 d S
H19A H 0.2398 0.2500 0.1671 0.065 Uiso 1 2 calc SR
C20 C 0.18356(9) 0.2500 0.25880(15) 0.0434(6) Uani 1 2 d S
C21 C 0.13036(10) 0.2500 0.24678(14) 0.0410(6) Uani 1 2 d S
C22 C 0.08312(10) 0.2500 0.29391(15) 0.0428(6) Uani 1 2 d S
C23 C 0.08070(11) 0.2500 0.38145(16) 0.0510(6) Uani 1 2 d S
H23A H 0.1109 0.2500 0.4124 0.061 Uiso 1 2 calc SR
C24 C 0.03414(11) 0.2500 0.4215(2) 0.0637(8) Uani 1 2 d S
H24A H 0.0331 0.2500 0.4794 0.076 Uiso 1 2 calc SR
C25 C -0.01132(12) 0.2500 0.3768(2) 0.0673(8) Uani 1 2 d S
H25A H -0.0427 0.2500 0.4047 0.081 Uiso 1 2 calc SR
C26 C -0.01025(11) 0.2500 0.2923(2) 0.0645(8) Uani 1 2 d S
H26A H -0.0410 0.2500 0.2629 0.077 Uiso 1 2 calc SR
C27 C 0.03660(10) 0.2500 0.24855(17) 0.0493(6) Uani 1 2 d S
C28 C 0.07741(13) 0.2500 0.12260(18) 0.0579(8) Uani 1 2 d S
H28A H 0.0767 0.2500 0.0647 0.069 Uiso 1 2 calc SR

loop_
_atom_site_aniso_label
_atom_site_aniso_U_11
_atom_site_aniso_U_22
_atom_site_aniso_U_33
_atom_site_aniso_U_23
_atom_site_aniso_U_13
_atom_site_aniso_U_12
O1 0.0367(10) 0.0947(15) 0.0429(10) 0.000 0.0056(7) 0.000
O2 0.0503(11) 0.0971(16) 0.0341(9) 0.000 -0.0013(8) 0.000
N1 0.0536(14) 0.111(2) 0.0364(12) 0.000 -0.0035(10) 0.000
N2 0.0471(12) 0.0676(15) 0.0366(11) 0.000 0.0056(9) 0.000
N3 0.0537(15) 0.0704(17) 0.0704(17) 0.000 0.0222(12) 0.000
C1 0.0744(14) 0.0721(15) 0.0673(13) -0.0016(11) 0.0237(11) 0.0065(11)
C2 0.0390(16) 0.143(4) 0.085(2) 0.000 0.0134(15) 0.000
C3 0.0439(14) 0.0768(19) 0.0489(15) 0.000 0.0168(12) 0.000
C4 0.0392(13) 0.0557(15) 0.0397(13) 0.000 0.0028(10) 0.000
C5 0.0419(14) 0.091(2) 0.0419(14) 0.000 -0.0048(11) 0.000
C6 0.0367(12) 0.0560(15) 0.0359(13) 0.000 0.0012(9) 0.000
C7 0.0390(12) 0.0420(12) 0.0377(12) 0.000 0.0032(10) 0.000
C8 0.0385(12) 0.0334(12) 0.0534(14) 0.000 -0.0001(11) 0.000
C9 0.0470(14) 0.0465(15) 0.0607(16) 0.000 -0.0113(12) 0.000
C10 0.0554(18) 0.0546(17) 0.085(2) 0.000 -0.0256(16) 0.000
C11 0.0404(16) 0.0535(18) 0.130(3) 0.000 -0.0195(18) 0.000
C12 0.0402(16) 0.0547(18) 0.113(3) 0.000 0.0060(16) 0.000
C13 0.0406(14) 0.0399(14) 0.077(2) 0.000 0.0090(12) 0.000
C14 0.0601(18) 0.079(2) 0.0495(16) 0.000 0.0215(13) 0.000
O3 0.0435(10) 0.0773(13) 0.0389(9) 0.000 -0.0036(7) 0.000
O4 0.0482(11) 0.142(2) 0.0363(10) 0.000 -0.0020(8) 0.000
N4 0.0756(16) 0.0705(16) 0.0355(12) 0.000 -0.0041(11) 0.000
N5 0.0647(14) 0.0480(12) 0.0340(11) 0.000 -0.0136(10) 0.000
N6 0.0685(16) 0.0522(14) 0.0557(14) 0.000 -0.0273(13) 0.000
C15 0.0674(14) 0.0981(19) 0.0758(15) 0.0263(14) -0.0121(11) 0.0062(13)
C16 0.0468(17) 0.112(3) 0.069(2) 0.000 0.0002(14) 0.000
C17 0.0458(14) 0.0756(19) 0.0437(14) 0.000 -0.0098(11) 0.000
C18 0.0438(14) 0.0626(16) 0.0379(13) 0.000 -0.0039(11) 0.000
C19 0.0624(16) 0.0596(17) 0.0408(14) 0.000 -0.0007(12) 0.000
C20 0.0507(14) 0.0451(13) 0.0344(12) 0.000 -0.0035(10) 0.000
C21 0.0537(14) 0.0354(12) 0.0338(12) 0.000 -0.0095(10) 0.000
C22 0.0495(14) 0.0342(12) 0.0448(14) 0.000 -0.0099(10) 0.000
C23 0.0489(14) 0.0591(16) 0.0448(14) 0.000 -0.0073(11) 0.000
C24 0.0573(17) 0.078(2) 0.0559(17) 0.000 0.0007(14) 0.000
C25 0.0479(16) 0.079(2) 0.075(2) 0.000 0.0009(14) 0.000
C26 0.0459(16) 0.0595(18) 0.088(2) 0.000 -0.0195(14) 0.000
C27 0.0554(15) 0.0367(13) 0.0558(16) 0.000 -0.0197(12) 0.000
C28 0.077(2) 0.0534(16) 0.0433(15) 0.000 -0.0241(14) 0.000

loop_
_atom_type_symbol
_atom_type_description
_atom_type_scat_dispersion_real
_atom_type_scat_dispersion_imag
_atom_type_scat_source
C C 0.0033 0.0016 'International Tables Vol C Tables 4.2.6.8 and 6.1.1.4'
H H 0.0000 0.0000 'International Tables Vol C Tables 4.2.6.8 and 6.1.1.4'
N N 0.0061 0.0033 'International Tables Vol C Tables 4.2.6.8 and 6.1.1.4'
O O 0.0106 0.0060 'International Tables Vol C Tables 4.2.6.8 and 6.1.1.4'

loop_
_geom_angle_atom_site_label_1
_geom_angle_atom_site_label_2
_geom_angle_atom_site_label_3
_geom_angle
_geom_angle_site_symmetry_1
_geom_angle_site_symmetry_3
C4 O1 C3 121.1(2) . .
C5 N1 N2 103.3(2) . .
N1 N2 C14 122.5(2) . .
N1 N2 C7 113.9(2) . .
C14 N2 C7 123.6(2) . .
C14 N3 C13 117.3(2) . .
C3 C1 H1B 109.5 . .
C3 C1 H1C 109.5 . .
H1B C1 H1C 109.5 . .
C3 C1 H1D 109.5 . .
H1B C1 H1D 109.5 . .
H1C C1 H1D 109.5 . .
C3 C2 H2A 109.6 . .
C3 C2 H2B 109.4 . .
H2A C2 H2B 109.4 . .
O1 C3 C2 101.7(2) . .
O1 C3 C1 109.78(14) . .
C2 C3 C1 111.29(16) . .
O1 C3 C1 109.78(14) . 8_565
C2 C3 C1 111.29(16) . 8_565
C1 C3 C1 112.4(3) . 8_565
O2 C4 O1 124.7(2) . .
O2 C4 C6 126.5(2) . .
O1 C4 C6 108.8(2) . .
N1 C5 C6 113.8(2) . .
N1 C5 H5A 123.1 . .
C6 C5 H5A 123.1 . .
C7 C6 C5 104.5(2) . .
C7 C6 C4 131.0(2) . .
C5 C6 C4 124.4(2) . .
N2 C7 C6 104.5(2) . .
N2 C7 C8 115.8(2) . .
C6 C7 C8 139.7(2) . .
C9 C8 C13 119.1(2) . .
C9 C8 C7 124.5(2) . .
C13 C8 C7 116.5(2) . .
C10 C9 C8 120.0(3) . .
C10 C9 H9A 120.0 . .
C8 C9 H9A 120.0 . .
C9 C10 C11 120.4(3) . .
C9 C10 H10A 119.8 . .
C11 C10 H10A 119.8 . .
C12 C11 C10 120.6(3) . .
C12 C11 H11A 119.7 . .
C10 C11 H11A 119.7 . .
C11 C12 C13 120.9(3) . .
C11 C12 H12A 119.6 . .
C13 C12 H12A 119.6 . .
C12 C13 N3 117.4(3) . .
C12 C13 C8 119.1(3) . .
N3 C13 C8 123.5(2) . .
N3 C14 N2 123.4(3) . .
N3 C14 H14A 118.3 . .
N2 C14 H14A 118.3 . .
C18 O3 C17 121.37(19) . .
C19 N4 N5 103.5(2) . .
N4 N5 C28 122.5(2) . .
N4 N5 C21 113.9(2) . .
C28 N5 C21 123.6(2) . .
C28 N6 C27 117.4(2) . .
C17 C15 H15A 109.5 . .
C17 C15 H15B 109.5 . .
H15A C15 H15B 109.5 . .
C17 C15 H15C 109.5 . .
H15A C15 H15C 109.5 . .
H15B C15 H15C 109.5 . .
C17 C16 H16B 109.6 . .
C17 C16 H16A 109.4 . .
H16B C16 H16A 109.5 . .
O3 C17 C15 109.90(15) . 8_565
O3 C17 C15 109.90(15) . .
C15 C17 C15 113.2(3) 8_565 .
O3 C17 C16 101.9(2) . .
C15 C17 C16 110.70(16) 8_565 .
C15 C17 C16 110.70(16) . .
O4 C18 O3 123.6(2) . .
O4 C18 C20 126.0(2) . .
O3 C18 C20 110.4(2) . .
N4 C19 C20 113.2(3) . .
N4 C19 H19A 123.4 . .
C20 C19 H19A 123.4 . .
C21 C20 C19 105.0(2) . .
C21 C20 C18 130.2(2) . .
C19 C20 C18 124.8(2) . .
N5 C21 C20 104.4(2) . .
N5 C21 C22 115.1(2) . .
C20 C21 C22 140.4(2) . .
C23 C22 C27 118.5(3) . .
C23 C22 C21 124.2(2) . .
C27 C22 C21 117.4(2) . .
C24 C23 C22 120.5(3) . .
C24 C23 H23A 119.7 . .
C22 C23 H23A 119.7 . .
C23 C24 C25 120.8(3) . .
C23 C24 H24A 119.6 . .
C25 C24 H24A 119.6 . .
C26 C25 C24 120.1(3) . .
C26 C25 H25A 120.0 . .
C24 C25 H25A 120.0 . .
C25 C26 C27 121.1(3) . .
C25 C26 H26A 119.4 . .
C27 C26 H26A 119.4 . .
N6 C27 C26 117.9(2) . .
N6 C27 C22 123.1(3) . .
C26 C27 C22 119.0(3) . .
N6 C28 N5 123.5(3) . .
N6 C28 H28A 118.3 . .
N5 C28 H28A 118.3 . .

loop_
_geom_bond_atom_site_label_1
_geom_bond_atom_site_label_2
_geom_bond_distance
_geom_bond_site_symmetry_2
O1 C4 1.353(3) .
O1 C3 1.476(3) .
O2 C4 1.200(3) .
N1 C5 1.308(4) .
N1 N2 1.363(3) .
N2 C14 1.372(3) .
N2 C7 1.371(3) .
N3 C14 1.273(4) .
N3 C13 1.393(4) .
C1 C3 1.516(3) .
C1 H1B 0.9600 .
C1 H1C 0.9600 .
C1 H1D 0.9600 .
C2 C3 1.518(4) .
C2 H2A 0.9590 .
C2 H2B 0.9592 .
C3 C1 1.516(3) 8_565
C4 C6 1.467(3) .
C5 C6 1.407(3) .
C5 H5A 0.9300 .
C6 C7 1.399(3) .
C7 C8 1.437(3) .
C8 C9 1.394(4) .
C8 C13 1.422(4) .
C9 C10 1.382(4) .
C9 H9A 0.9300 .
C10 C11 1.387(5) .
C10 H10A 0.9300 .
C11 C12 1.357(5) .
C11 H11A 0.9300 .
C12 C13 1.391(4) .
C12 H12A 0.9300 .
C14 H14A 0.9300 .
O3 C18 1.345(3) .
O3 C17 1.482(3) .
O4 C18 1.201(3) .
N4 C19 1.319(4) .
N4 N5 1.362(3) .
N5 C28 1.372(3) .
N5 C21 1.378(3) .
N6 C28 1.278(4) .
N6 C27 1.394(4) .
C15 C17 1.509(3) .
C15 H15A 0.9600 .
C15 H15B 0.9600 .
C15 H15C 0.9600 .
C16 C17 1.524(4) .
C16 H16B 0.9598 .
C16 H16A 0.9584 .
C17 C15 1.509(3) 8_565
C18 C20 1.462(3) .
C19 C20 1.413(4) .
C19 H19A 0.9300 .
C20 C21 1.397(4) .
C21 C22 1.443(4) .
C22 C23 1.406(4) .
C22 C27 1.412(3) .
C23 C24 1.371(4) .
C23 H23A 0.9300 .
C24 C25 1.383(4) .
C24 H24A 0.9300 .
C25 C26 1.356(5) .
C25 H25A 0.9300 .
C26 C27 1.407(4) .
C26 H26A 0.9300 .
C28 H28A 0.9300 .

loop_
_geom_torsion_atom_site_label_1
_geom_torsion_atom_site_label_2
_geom_torsion_atom_site_label_3
_geom_torsion_atom_site_label_4
_geom_torsion
_geom_torsion_site_symmetry_4
C5 N1 N2 C14 180.0 .
C5 N1 N2 C7 0.0 .
C4 O1 C3 C2 180.0 .
C4 O1 C3 C1 -62.03(17) .
C4 O1 C3 C1 62.03(17) 8_565
C3 O1 C4 O2 0.0 .
C3 O1 C4 C6 180.0 .
N2 N1 C5 C6 0.0 .
N1 C5 C6 C7 0.0 .
N1 C5 C6 C4 180.0 .
O2 C4 C6 C7 0.0 .
O1 C4 C6 C7 180.0 .
O2 C4 C6 C5 180.0 .
O1 C4 C6 C5 0.0 .
N1 N2 C7 C6 0.0 .
C14 N2 C7 C6 180.0 .
N1 N2 C7 C8 180.0 .
C14 N2 C7 C8 0.0 .
C5 C6 C7 N2 0.0 .
C4 C6 C7 N2 180.0 .
C5 C6 C7 C8 180.0 .
C4 C6 C7 C8 0.0 .
N2 C7 C8 C9 180.0 .
C6 C7 C8 C9 0.0 .
N2 C7 C8 C13 0.0 .
C6 C7 C8 C13 180.0 .
C13 C8 C9 C10 0.0 .
C7 C8 C9 C10 180.0 .
C8 C9 C10 C11 0.0 .
C9 C10 C11 C12 0.0 .
C10 C11 C12 C13 0.0 .
C11 C12 C13 N3 180.0 .
C11 C12 C13 C8 0.0 .
C14 N3 C13 C12 180.0 .
C14 N3 C13 C8 0.0 .
C9 C8 C13 C12 0.0 .
C7 C8 C13 C12 180.0 .
C9 C8 C13 N3 180.0 .
C7 C8 C13 N3 0.0 .
C13 N3 C14 N2 0.0 .
N1 N2 C14 N3 180.0 .
C7 N2 C14 N3 0.0 .
C19 N4 N5 C28 180.0 .
C19 N4 N5 C21 0.0 .
C18 O3 C17 C15 -62.61(18) 8_565
C18 O3 C17 C15 62.61(18) .
C18 O3 C17 C16 180.0 .
C17 O3 C18 O4 0.0 .
C17 O3 C18 C20 180.0 .
N5 N4 C19 C20 0.0 .
N4 C19 C20 C21 0.0 .
N4 C19 C20 C18 180.0 .
O4 C18 C20 C21 0.0 .
O3 C18 C20 C21 180.0 .
O4 C18 C20 C19 180.0 .
O3 C18 C20 C19 0.0 .
N4 N5 C21 C20 0.0 .
C28 N5 C21 C20 180.0 .
N4 N5 C21 C22 180.0 .
C28 N5 C21 C22 0.0 .
C19 C20 C21 N5 0.0 .
C18 C20 C21 N5 180.0 .
C19 C20 C21 C22 180.0 .
C18 C20 C21 C22 0.0 .
N5 C21 C22 C23 180.0 .
C20 C21 C22 C23 0.0 .
N5 C21 C22 C27 0.0 .
C20 C21 C22 C27 180.0 .
C27 C22 C23 C24 0.0 .
C21 C22 C23 C24 180.0 .
C22 C23 C24 C25 0.0 .
C23 C24 C25 C26 0.0 .
C24 C25 C26 C27 0.0 .
C28 N6 C27 C26 180.0 .
C28 N6 C27 C22 0.0 .
C25 C26 C27 N6 180.0 .
C25 C26 C27 C22 0.0 .
C23 C22 C27 N6 180.0 .
C21 C22 C27 N6 0.0 .
C23 C22 C27 C26 0.0 .
C21 C22 C27 C26 180.0 .
C27 N6 C28 N5 0.0 .
N4 N5 C28 N6 180.0 .
C21 N5 C28 N6 0.0 .
